data_4033181
loop_
_publ_author_name
'Rarig, Robert-Andr\'e F'
'Nelson, John M.'
'Vedejs, Edwin'

_publ_section_title
;
 Synthesis of a Nonracemic C2-Symmetric Tetrahydro-1,4-azaborine and
 Evaluation of Hydroboration Enantioselectivity.
;
_journal_issue 23
_journal_name_full 'The Journal of organic chemistry'
_journal_page_first 12757
_journal_page_last 12762
_journal_paper_doi 10.1021/acs.joc.7b01904
_journal_volume 82
_journal_year 2017
_chemical_absolute_configuration ad
_chemical_formula_moiety 'C20 H33 B N2 O4 S'
_chemical_formula_sum 'C20 H33 B N2 O4 S'
_chemical_formula_weight 408.35
_chemical_name_systematic
;
 ?
;
_space_group_IT_number 76
_symmetry_cell_setting tetragonal
_symmetry_space_group_name_Hall 'P 4w'
_symmetry_space_group_name_H-M 'P 41'
_atom_sites_solution_hydrogens geom
_atom_sites_solution_primary direct
_atom_sites_solution_secondary difmap
_audit_creation_method SHELXL-97
_cell_angle_alpha 90.00
_cell_angle_beta 90.00
_cell_angle_gamma 90.00
_cell_formula_units_Z 4
_cell_length_a 11.3384(4)
_cell_length_b 11.3384(4)
_cell_length_c 17.9222(11)
_cell_measurement_reflns_used 9570
_cell_measurement_temperature 85(2)
_cell_measurement_theta_max 23.35
_cell_measurement_theta_min 2.59
_cell_volume 2304.07(18)
_computing_cell_refinement 'Bruker SAINT'
_computing_data_collection 'Bruker SMART-APEX'
_computing_data_reduction 'Bruker SAINT'
_computing_molecular_graphics 'Bruker SHELXTL'
_computing_publication_material 'Bruker SHELXTL'
_computing_structure_refinement 'Bruker SHELXTL'
_computing_structure_solution 'Bruker SHELXTL'
_diffrn_ambient_temperature 85(2)
_diffrn_measured_fraction_theta_full 0.998
_diffrn_measured_fraction_theta_max 0.998
_diffrn_measurement_device_type 'CCD area detector'
_diffrn_measurement_method 'phi and omega scans'
_diffrn_radiation_monochromator graphite
_diffrn_radiation_source 'fine-focus sealed tube'
_diffrn_radiation_type MoK\a
_diffrn_radiation_wavelength 0.71073
_diffrn_reflns_av_R_equivalents 0.0397
_diffrn_reflns_av_sigmaI/netI 0.0158
_diffrn_reflns_limit_h_max 15
_diffrn_reflns_limit_h_min -15
_diffrn_reflns_limit_k_max 15
_diffrn_reflns_limit_k_min -15
_diffrn_reflns_limit_l_max 23
_diffrn_reflns_limit_l_min -23
_diffrn_reflns_number 83098
_diffrn_reflns_theta_full 28.35
_diffrn_reflns_theta_max 28.35
_diffrn_reflns_theta_min 2.13
_exptl_absorpt_coefficient_mu 0.166
_exptl_absorpt_correction_T_max 0.9787
_exptl_absorpt_correction_T_min 0.9518
_exptl_absorpt_correction_type multi-scan
_exptl_absorpt_process_details
;
  Blessing, R. Acta Cryst. (1995) A51 33-38.
  Sheldrick, G.  SADABS (Version 2007/4) Bruker AXS area
  detector absorption and other corrections, University of
  Gottingen, Germany 2007.
;
_exptl_crystal_colour colorless
_exptl_crystal_density_diffrn 1.177
_exptl_crystal_density_method 'not measured'
_exptl_crystal_description plate
_exptl_crystal_F_000 880
_exptl_crystal_size_max 0.30
_exptl_crystal_size_mid 0.29
_exptl_crystal_size_min 0.13
_refine_diff_density_max 0.435
_refine_diff_density_min -0.233
_refine_diff_density_rms 0.052
_refine_ls_abs_structure_details 'Flack H D (1983), Acta Cryst. A39, 876-881'
_refine_ls_abs_structure_Flack -0.01(5)
_refine_ls_extinction_method none
_refine_ls_goodness_of_fit_ref 1.046
_refine_ls_hydrogen_treatment constr
_refine_ls_matrix_type full
_refine_ls_number_parameters 259
_refine_ls_number_reflns 5751
_refine_ls_number_restraints 1
_refine_ls_restrained_S_all 1.046
_refine_ls_R_factor_all 0.0370
_refine_ls_R_factor_gt 0.0356
_refine_ls_shift/su_max 0.000
_refine_ls_shift/su_mean 0.000
_refine_ls_structure_factor_coef Fsqd
_refine_ls_weighting_details 'calc w=1/[\s^2^(Fo^2^)+(0.0650P)^2^+0.4965P] where P=(Fo^2^+2Fc^2^)/3'
_refine_ls_weighting_scheme calc
_refine_ls_wR_factor_gt 0.0960
_refine_ls_wR_factor_ref 0.0975
_reflns_number_gt 5574
_reflns_number_total 5751
_reflns_threshold_expression >2sigma(I)
_cod_data_source_file jo7b01904_si_003.cif
_cod_data_source_block jn215t2
_cod_depositor_comments
;
The following automatic conversions were performed:

'_symmetry_cell_setting' value 'Tetragonal' changed to 'tetragonal'
according to
/home/data/users/saulius/crontab/automatic-downloads/rss-feeds/ACS/lib/dictionaries/cif_core.dic
dictionary named 'cif_core.dic' version 2.4.2 from 2011-04-26.

Automatic conversion script
Id: cif_fix_values 4973 2017-02-22 13:04:09Z antanas 

 Adding full bibliography for 4033180--4033181.cif.
;
_cod_original_sg_symbol_H-M P4(1)
_cod_database_code 4033181

loop_
_symmetry_equiv_pos_as_xyz
'x, y, z'
'-x, -y, z+1/2'
'-y, x, z+1/4'
'y, -x, z+3/4'

loop_
_atom_site_label
_atom_site_type_symbol
_atom_site_fract_x
_atom_site_fract_y
_atom_site_fract_z
_atom_site_U_iso_or_equiv
_atom_site_adp_type
_atom_site_occupancy
_atom_site_symmetry_multiplicity
_atom_site_calc_flag
_atom_site_refinement_flags
B1 B 0.22025(14) 0.82559(14) 0.22485(9) 0.0219(3) Uani 1 1 d .
S1 S 0.19255(3) 0.43015(3) 0.239570(18) 0.02138(9) Uani 1 1 d .
N1 N 0.20047(11) 0.57220(10) 0.23193(7) 0.0209(2) Uani 1 1 d .
N2 N 0.24122(11) 0.88300(12) 0.14242(7) 0.0246(3) Uani 1 1 d .
H2A H 0.3165 0.8672 0.1261 0.030 Uiso 1 1 calc R
H2B H 0.1887 0.8515 0.1087 0.030 Uiso 1 1 calc R
O1 O 0.20012(11) 1.13232(10) 0.25861(6) 0.0293(2) Uani 1 1 d .
O2 O 0.21262(10) 0.93771(9) 0.27098(6) 0.0228(2) Uani 1 1 d .
O3 O 0.27085(11) 0.39595(10) 0.29889(6) 0.0270(2) Uani 1 1 d .
O4 O 0.07000(10) 0.39927(10) 0.24591(7) 0.0302(2) Uani 1 1 d .
C1 C 0.21079(12) 1.03392(12) 0.23231(8) 0.0214(3) Uani 1 1 d .
C2 C 0.22318(16) 1.01219(14) 0.14879(9) 0.0300(3) Uani 1 1 d .
H2C H 0.2942 1.0546 0.1294 0.036 Uiso 1 1 calc R
C3 C 0.1144(3) 1.05315(17) 0.10722(13) 0.0605(8) Uani 1 1 d .
H3A H 0.1309 1.0545 0.0535 0.091 Uiso 1 1 calc R
H3B H 0.0930 1.1326 0.1240 0.091 Uiso 1 1 calc R
H3C H 0.0491 0.9989 0.1172 0.091 Uiso 1 1 calc R
C4 C 0.33179(12) 0.74475(12) 0.25062(8) 0.0220(3) Uani 1 1 d .
H4B H 0.3272 0.7377 0.3062 0.026 Uiso 1 1 calc R
C5 C 0.31985(12) 0.61948(12) 0.21917(8) 0.0203(3) Uani 1 1 d .
H5A H 0.3365 0.6206 0.1649 0.024 Uiso 1 1 calc R
H5B H 0.3785 0.5674 0.2434 0.024 Uiso 1 1 calc R
C6 C 0.10789(13) 0.63584(12) 0.19065(9) 0.0224(3) Uani 1 1 d .
H6A H 0.0325 0.5923 0.1945 0.027 Uiso 1 1 calc R
H6B H 0.1296 0.6409 0.1373 0.027 Uiso 1 1 calc R
C7 C 0.09280(13) 0.76017(14) 0.22265(10) 0.0276(3) Uani 1 1 d .
H7A H 0.0466 0.8039 0.1840 0.033 Uiso 1 1 calc R
C8 C 0.45683(13) 0.79199(13) 0.23222(10) 0.0261(3) Uani 1 1 d .
H8A H 0.4584 0.8119 0.1779 0.031 Uiso 1 1 calc R
C9 C 0.48588(15) 0.90459(16) 0.27550(13) 0.0391(4) Uani 1 1 d .
H9A H 0.4766 0.8901 0.3291 0.059 Uiso 1 1 calc R
H9B H 0.4322 0.9678 0.2600 0.059 Uiso 1 1 calc R
H9C H 0.5674 0.9280 0.2651 0.059 Uiso 1 1 calc R
C10 C 0.55424(14) 0.70082(15) 0.24640(12) 0.0345(4) Uani 1 1 d .
H10A H 0.6315 0.7390 0.2422 0.052 Uiso 1 1 calc R
H10B H 0.5483 0.6374 0.2095 0.052 Uiso 1 1 calc R
H10C H 0.5452 0.6679 0.2966 0.052 Uiso 1 1 calc R
C11 C 0.01993(17) 0.77048(17) 0.29354(12) 0.0365(4) Uani 1 1 d .
H11A H 0.0073 0.8566 0.3026 0.044 Uiso 1 1 calc R
C12 C -0.1025(2) 0.7152(4) 0.28410(17) 0.0719(8) Uani 1 1 d .
H12A H -0.0960 0.6291 0.2871 0.108 Uiso 1 1 calc R
H12B H -0.1349 0.7374 0.2354 0.108 Uiso 1 1 calc R
H12C H -0.1548 0.7437 0.3237 0.108 Uiso 1 1 calc R
C13 C 0.0778(2) 0.7213(3) 0.36299(13) 0.0570(6) Uani 1 1 d .
H13A H 0.0884 0.6360 0.3574 0.085 Uiso 1 1 calc R
H13B H 0.0276 0.7371 0.4064 0.085 Uiso 1 1 calc R
H13C H 0.1547 0.7589 0.3702 0.085 Uiso 1 1 calc R
C14 C 0.25061(13) 0.37110(13) 0.15661(8) 0.0215(3) Uani 1 1 d .
C15 C 0.18440(16) 0.37696(16) 0.09150(10) 0.0326(3) Uani 1 1 d .
H15A H 0.1072 0.4094 0.0921 0.039 Uiso 1 1 calc R
C16 C 0.23257(19) 0.33488(18) 0.02583(10) 0.0392(4) Uani 1 1 d .
H16A H 0.1876 0.3391 -0.0188 0.047 Uiso 1 1 calc R
C17 C 0.34534(17) 0.28653(15) 0.02351(10) 0.0331(4) Uani 1 1 d .
C18 C 0.40958(16) 0.28322(16) 0.08925(10) 0.0322(3) Uani 1 1 d .
H18A H 0.4871 0.2515 0.0886 0.039 Uiso 1 1 calc R
C19 C 0.36384(14) 0.32495(14) 0.15579(9) 0.0267(3) Uani 1 1 d .
H19A H 0.4094 0.3220 0.2003 0.032 Uiso 1 1 calc R
C20 C 0.3960(2) 0.2367(2) -0.04760(12) 0.0478(5) Uani 1 1 d .
H20A H 0.4772 0.2647 -0.0538 0.072 Uiso 1 1 calc R
H20B H 0.3483 0.2628 -0.0901 0.072 Uiso 1 1 calc R
H20C H 0.3956 0.1504 -0.0451 0.072 Uiso 1 1 calc R

loop_
_atom_site_aniso_label
_atom_site_aniso_U_11
_atom_site_aniso_U_22
_atom_site_aniso_U_33
_atom_site_aniso_U_23
_atom_site_aniso_U_13
_atom_site_aniso_U_12
B1 0.0217(7) 0.0211(7) 0.0230(8) -0.0062(6) -0.0001(5) 0.0022(5)
S1 0.02593(17) 0.01926(15) 0.01894(15) 0.00374(12) 0.00168(13) -0.00080(11)
N1 0.0231(5) 0.0185(5) 0.0211(5) 0.0009(4) 0.0007(5) 0.0001(4)
N2 0.0212(6) 0.0322(7) 0.0204(6) -0.0087(5) -0.0018(4) 0.0057(5)
O1 0.0405(6) 0.0201(5) 0.0274(6) -0.0040(4) 0.0067(5) -0.0044(4)
O2 0.0295(5) 0.0186(5) 0.0204(5) -0.0042(4) 0.0037(4) 0.0011(4)
O3 0.0377(6) 0.0253(5) 0.0180(5) 0.0061(4) -0.0012(4) 0.0007(4)
O4 0.0287(5) 0.0253(5) 0.0366(6) 0.0069(5) 0.0053(5) -0.0039(4)
C1 0.0199(6) 0.0228(6) 0.0215(6) -0.0024(5) 0.0035(5) -0.0050(5)
C2 0.0423(9) 0.0276(7) 0.0200(7) -0.0034(6) 0.0047(6) -0.0152(6)
C3 0.116(2) 0.0209(8) 0.0445(11) -0.0042(8) -0.0373(13) 0.0153(10)
C4 0.0221(6) 0.0222(6) 0.0216(7) -0.0058(5) -0.0028(5) 0.0017(5)
C5 0.0213(6) 0.0184(6) 0.0212(6) -0.0020(5) 0.0006(5) 0.0012(5)
C6 0.0237(7) 0.0186(6) 0.0250(6) -0.0013(5) -0.0026(5) 0.0001(5)
C7 0.0218(6) 0.0232(7) 0.0377(9) -0.0066(6) -0.0013(6) 0.0019(5)
C8 0.0214(6) 0.0245(7) 0.0325(8) -0.0076(6) -0.0062(6) 0.0006(5)
C9 0.0277(8) 0.0300(8) 0.0598(12) -0.0175(8) -0.0112(8) -0.0013(6)
C10 0.0229(7) 0.0321(8) 0.0486(10) -0.0111(7) -0.0078(7) 0.0044(6)
C11 0.0347(9) 0.0322(8) 0.0427(10) 0.0014(8) 0.0075(7) 0.0048(7)
C12 0.0405(12) 0.119(3) 0.0557(15) 0.0081(16) 0.0113(11) -0.0162(14)
C13 0.0530(13) 0.0872(19) 0.0307(11) 0.0035(11) 0.0082(9) 0.0213(12)
C14 0.0275(7) 0.0179(6) 0.0190(6) 0.0014(5) -0.0014(5) -0.0012(5)
C15 0.0350(8) 0.0340(8) 0.0287(8) -0.0041(6) -0.0110(7) 0.0082(7)
C16 0.0500(11) 0.0436(10) 0.0240(8) -0.0047(7) -0.0106(7) 0.0063(8)
C17 0.0466(10) 0.0290(8) 0.0236(7) -0.0028(6) 0.0041(7) -0.0036(7)
C18 0.0304(8) 0.0346(8) 0.0316(8) -0.0027(7) 0.0046(7) 0.0012(6)
C19 0.0284(7) 0.0286(7) 0.0230(7) -0.0001(6) -0.0028(6) 0.0002(6)
C20 0.0665(14) 0.0499(12) 0.0270(9) -0.0091(8) 0.0087(9) -0.0018(10)

loop_
_atom_type_symbol
_atom_type_description
_atom_type_scat_dispersion_real
_atom_type_scat_dispersion_imag
_atom_type_scat_source
C C 0.0033 0.0016 'International Tables Vol C Tables 4.2.6.8 and 6.1.1.4'
H H 0.0000 0.0000 'International Tables Vol C Tables 4.2.6.8 and 6.1.1.4'
B B 0.0013 0.0007 'International Tables Vol C Tables 4.2.6.8 and 6.1.1.4'
N N 0.0061 0.0033 'International Tables Vol C Tables 4.2.6.8 and 6.1.1.4'
O O 0.0106 0.0060 'International Tables Vol C Tables 4.2.6.8 and 6.1.1.4'
S S 0.1246 0.1234 'International Tables Vol C Tables 4.2.6.8 and 6.1.1.4'

loop_
_geom_angle_atom_site_label_1
_geom_angle_atom_site_label_2
_geom_angle_atom_site_label_3
_geom_angle
O2 B1 C7 110.16(12)
O2 B1 C4 111.16(11)
C7 B1 C4 116.14(12)
O2 B1 N2 99.63(11)
C7 B1 N2 106.84(12)
C4 B1 N2 111.59(11)
O4 S1 O3 118.20(7)
O4 S1 N1 107.62(6)
O3 S1 N1 107.25(7)
O4 S1 C14 109.63(7)
O3 S1 C14 106.93(7)
N1 S1 C14 106.65(7)
C6 N1 C5 113.48(11)
C6 N1 S1 119.36(10)
C5 N1 S1 115.22(9)
C2 N2 B1 107.70(11)
C1 O2 B1 114.54(12)
O1 C1 O2 124.57(14)
O1 C1 C2 122.54(14)
O2 C1 C2 112.89(12)
N2 C2 C3 112.17(13)
N2 C2 C1 104.36(12)
C3 C2 C1 111.03(17)
C5 C4 C8 108.81(11)
C5 C4 B1 110.39(11)
C8 C4 B1 117.08(12)
N1 C5 C4 111.16(11)
N1 C6 C7 110.03(12)
C11 C7 C6 116.39(14)
C11 C7 B1 115.35(14)
C6 C7 B1 109.26(12)
C9 C8 C10 108.87(13)
C9 C8 C4 112.17(13)
C10 C8 C4 112.97(13)
C13 C11 C7 115.06(16)
C13 C11 C12 109.4(2)
C7 C11 C12 111.63(18)
C19 C14 C15 120.64(14)
C19 C14 S1 119.95(11)
C15 C14 S1 119.32(12)
C16 C15 C14 119.02(16)
C15 C16 C17 121.63(16)
C18 C17 C16 117.91(16)
C18 C17 C20 120.54(18)
C16 C17 C20 121.54(18)
C19 C18 C17 121.77(16)
C18 C19 C14 119.03(15)

loop_
_geom_bond_atom_site_label_1
_geom_bond_atom_site_label_2
_geom_bond_distance
B1 O2 1.5189(18)
B1 C7 1.625(2)
B1 C4 1.629(2)
B1 N2 1.632(2)
S1 O4 1.4375(12)
S1 O3 1.4384(11)
S1 N1 1.6190(12)
S1 C14 1.7585(15)
N1 C6 1.4730(18)
N1 C5 1.4737(18)
N2 C2 1.483(2)
O1 C1 1.2172(18)
O2 C1 1.2926(18)
C1 C2 1.523(2)
C2 C3 1.514(3)
C4 C5 1.5340(18)
C4 C8 1.551(2)
C6 C7 1.531(2)
C7 C11 1.520(3)
C8 C9 1.530(2)
C8 C10 1.534(2)
C11 C13 1.513(3)
C11 C12 1.532(3)
C14 C19 1.386(2)
C14 C15 1.389(2)
C15 C16 1.382(3)
C16 C17 1.392(3)
C17 C18 1.386(3)
C17 C20 1.508(3)
C18 C19 1.384(2)

loop_
_geom_hbond_atom_site_label_D
_geom_hbond_atom_site_label_H
_geom_hbond_atom_site_label_A
_geom_hbond_distance_DH
_geom_hbond_distance_HA
_geom_hbond_distance_DA
_geom_hbond_angle_DHA
_geom_hbond_site_symmetry_A
N2 H2A O3 0.92 2.28 2.9883(17) 134.0 4_564
N2 H2B O1 0.92 1.99 2.8573(17) 155.8 4_464
